data_4328366
loop_
_publ_author_name
'Ping Cui'
'Lijun Ren'
'Zhi Chen'
'Huancheng Hu'
'Bin Zhao'
'Wei Shi'
'Peng Cheng'

_publ_section_title
;
 Temperature-Controlled Chiral and Achiral Copper Tetrazolate
 Metal-Organic Frameworks: Syntheses, Structures, and I2 Adsorption
;
_journal_name_full 'Inorganic Chemistry'
_journal_page_first 2303
_journal_page_last 2310
_journal_paper_doi 10.1021/ic2023105
_journal_volume 51
_journal_year 2012
_chemical_formula_sum 'C6 H8 Cu N8 O'
_chemical_formula_weight 271.74
_chemical_name_systematic
; 
 ? 
;
_space_group_IT_number 76
_symmetry_cell_setting tetragonal
_symmetry_space_group_name_Hall 'P 4w'
_symmetry_space_group_name_H-M 'P 41'
_atom_sites_solution_hydrogens geom
_atom_sites_solution_primary direct
_atom_sites_solution_secondary difmap
_audit_creation_method SHELXL-97
_cell_angle_alpha 90.00
_cell_angle_beta 90.00
_cell_angle_gamma 90.00
_cell_formula_units_Z 4
_cell_length_a 12.3684(2)
_cell_length_b 12.3684(2)
_cell_length_c 7.9094(2)
_cell_measurement_reflns_used 1743
_cell_measurement_temperature 293(2)
_cell_measurement_theta_max 28.8444
_cell_measurement_theta_min 2.3240
_cell_volume 1209.96(4)
_computing_cell_refinement
;
CrysAlisPro, Oxford Diffraction Ltd.,
Version 1.171.33.48 (release 15-09-2009 CrysAlis171 .NET)
(compiled Sep 15 2009,11:49:04)
;
_computing_data_collection
;
CrysAlisPro, Oxford Diffraction Ltd.,
Version 1.171.33.48 (release 15-09-2009 CrysAlis171 .NET)
(compiled Sep 15 2009,11:49:04)
;
_computing_data_reduction
;
CrysAlisPro, Oxford Diffraction Ltd.,
Version 1.171.33.48 (release 15-09-2009 CrysAlis171 .NET)
(compiled Sep 15 2009,11:49:04)
;
_computing_molecular_graphics 'Bruker SHELXTL'
_computing_publication_material 'Bruker SHELXTL'
_computing_structure_refinement 'SHELXL-97 (Sheldrick, 1997)'
_computing_structure_solution 'SHELXS-97 (Sheldrick, 1990)'
_diffrn_ambient_temperature 293(2)
_diffrn_detector_area_resol_mean 16.2116
_diffrn_measured_fraction_theta_full 0.999
_diffrn_measured_fraction_theta_max 0.999
_diffrn_measurement_device_type 'SuperNova, Single source at offset), Eos'
_diffrn_measurement_method '\w scans'
_diffrn_radiation_monochromator graphite
_diffrn_radiation_source 'fine-focus sealed tube'
_diffrn_radiation_type MoK\a
_diffrn_radiation_wavelength 0.71073
_diffrn_reflns_av_R_equivalents 0.0198
_diffrn_reflns_av_sigmaI/netI 0.0344
_diffrn_reflns_limit_h_max 14
_diffrn_reflns_limit_h_min -9
_diffrn_reflns_limit_k_max 14
_diffrn_reflns_limit_k_min -6
_diffrn_reflns_limit_l_max 9
_diffrn_reflns_limit_l_min -5
_diffrn_reflns_number 2307
_diffrn_reflns_theta_full 24.98
_diffrn_reflns_theta_max 24.98
_diffrn_reflns_theta_min 2.33
_exptl_absorpt_coefficient_mu 1.799
_exptl_absorpt_correction_T_max 0.5330
_exptl_absorpt_correction_T_min 0.4115
_exptl_absorpt_correction_type multi-scan
_exptl_absorpt_process_details
;
CrysAlisPro, Oxford Diffraction Ltd.,
Version 1.171.33.48 (release 15-09-2009 CrysAlis171 .NET)
(compiled Sep 15 2009,11:49:04)
empirical absorption correction using spherical harmonics,
 implemented in SCALE3 ABSPACK scaling algorithm.
;
_exptl_crystal_colour blue
_exptl_crystal_density_diffrn 1.492
_exptl_crystal_description needle
_exptl_crystal_F_000 548
_exptl_crystal_size_max 0.60
_exptl_crystal_size_mid 0.60
_exptl_crystal_size_min 0.40
_refine_diff_density_max 0.739
_refine_diff_density_min -0.292
_refine_diff_density_rms 0.115
_refine_ls_abs_structure_details 'Flack H D (1983), Acta Cryst. A39, 876-881'
_refine_ls_abs_structure_Flack 0.00(4)
_refine_ls_extinction_method none
_refine_ls_goodness_of_fit_ref 1.169
_refine_ls_hydrogen_treatment constr
_refine_ls_matrix_type full
_refine_ls_number_parameters 146
_refine_ls_number_reflns 1552
_refine_ls_number_restraints 1
_refine_ls_restrained_S_all 1.169
_refine_ls_R_factor_all 0.0419
_refine_ls_R_factor_gt 0.0376
_refine_ls_shift/su_max 0.000
_refine_ls_shift/su_mean 0.000
_refine_ls_structure_factor_coef Fsqd
_refine_ls_weighting_details 'calc w=1/[\s^2^(Fo^2^)+(0.0932P)^2^+0.0000P] where P=(Fo^2^+2Fc^2^)/3'
_refine_ls_weighting_scheme calc
_refine_ls_wR_factor_gt 0.1342
_refine_ls_wR_factor_ref 0.1361
_reflns_number_gt 1403
_reflns_number_total 1552
_reflns_threshold_expression >2sigma(I)
_cod_data_source_file ic2023105_si_001_07.cif
_cod_data_source_block 1.2
_cod_database_code 4328366

loop_
_symmetry_equiv_pos_as_xyz
'x, y, z'
'-y, x, z+1/4'
'-x, -y, z+1/2'
'y, -x, z+3/4'

loop_
_atom_site_label
_atom_site_type_symbol
_atom_site_fract_x
_atom_site_fract_y
_atom_site_fract_z
_atom_site_U_iso_or_equiv
_atom_site_adp_type
_atom_site_occupancy
_atom_site_symmetry_multiplicity
_atom_site_calc_flag
_atom_site_refinement_flags
Cu1 Cu 0.51404(6) 0.82289(6) 0.52132(14) 0.0256(3) Uani 1 1 d .
C1 C 0.6641(6) 0.6457(6) 0.4426(9) 0.0257(16) Uani 1 1 d .
C2 C 0.6763(7) 0.6182(7) 0.6250(11) 0.038(2) Uani 1 1 d .
H2B H 0.7235 0.5559 0.6347 0.046 Uiso 1 1 calc R
H2A H 0.6061 0.5976 0.6692 0.046 Uiso 1 1 calc R
C3 C 0.7211(7) 0.7079(7) 0.7327(11) 0.045(2) Uani 1 1 d .
H3A H 0.7272 0.6836 0.8490 0.054 Uiso 1 1 calc R
H3B H 0.7927 0.7275 0.6931 0.054 Uiso 1 1 calc R
C4 C 0.6811(6) 0.8841(7) 0.8406(11) 0.043(2) Uani 1 1 d .
H4B H 0.7592 0.8907 0.8434 0.051 Uiso 1 1 calc R
H4A H 0.6565 0.8655 0.9533 0.051 Uiso 1 1 calc R
C5 C 0.6323(6) 0.9891(7) 0.7880(14) 0.039(2) Uani 1 1 d .
H5B H 0.6570 1.0451 0.8646 0.047 Uiso 1 1 calc R
H5A H 0.6584 1.0071 0.6758 0.047 Uiso 1 1 calc R
C6 C 0.5132(6) 0.9898(5) 0.7856(11) 0.0277(15) Uani 1 1 d .
N1 N 0.5995(5) 0.7252(5) 0.3867(8) 0.0283(14) Uani 1 1 d .
N2 N 0.6067(6) 0.7243(5) 0.2158(8) 0.0374(16) Uani 1 1 d .
N3 N 0.6729(6) 0.6457(6) 0.1695(9) 0.0406(18) Uani 1 1 d .
N4 N 0.7104(5) 0.5967(5) 0.3131(8) 0.0288(14) Uani 1 1 d .
N5 N 0.4541(5) 0.9234(4) 0.6905(8) 0.0277(14) Uani 1 1 d .
N6 N 0.3514(5) 0.9451(5) 0.7214(9) 0.0320(16) Uani 1 1 d .
N7 N 0.3464(5) 1.0242(6) 0.8284(10) 0.0357(17) Uani 1 1 d .
N8 N 0.4487(5) 1.0525(5) 0.8710(8) 0.0300(14) Uani 1 1 d .
O1 O 0.6508(4) 0.8003(4) 0.7242(7) 0.0369(13) Uani 1 1 d .

loop_
_atom_site_aniso_label
_atom_site_aniso_U_11
_atom_site_aniso_U_22
_atom_site_aniso_U_33
_atom_site_aniso_U_23
_atom_site_aniso_U_13
_atom_site_aniso_U_12
Cu1 0.0278(5) 0.0211(4) 0.0280(5) -0.0001(4) 0.0043(4) 0.0008(3)
C1 0.025(3) 0.023(4) 0.029(4) 0.003(3) -0.002(3) -0.002(3)
C2 0.047(5) 0.040(5) 0.028(4) 0.005(4) 0.002(4) 0.019(4)
C3 0.053(5) 0.055(5) 0.027(5) -0.003(4) -0.009(4) 0.021(4)
C4 0.034(4) 0.055(5) 0.040(5) -0.007(4) -0.011(4) 0.010(4)
C5 0.030(4) 0.042(4) 0.047(6) -0.018(4) 0.005(4) -0.005(3)
C6 0.034(4) 0.021(3) 0.028(4) -0.002(3) 0.000(4) 0.001(3)
N1 0.032(3) 0.030(3) 0.023(3) 0.004(3) 0.000(3) 0.005(3)
N2 0.046(4) 0.040(4) 0.026(3) 0.001(3) -0.004(3) 0.016(3)
N3 0.047(4) 0.046(4) 0.029(4) -0.001(3) 0.002(3) 0.016(3)
N4 0.030(3) 0.031(3) 0.025(3) -0.001(3) 0.001(3) 0.011(2)
N5 0.030(3) 0.021(3) 0.032(3) -0.004(3) 0.002(3) -0.003(2)
N6 0.024(3) 0.031(3) 0.040(4) -0.007(3) 0.000(3) 0.001(3)
N7 0.025(3) 0.039(4) 0.043(5) -0.009(3) 0.000(3) 0.003(3)
N8 0.032(3) 0.025(3) 0.033(4) 0.001(3) -0.006(3) 0.002(3)
O1 0.038(3) 0.040(3) 0.033(3) -0.009(2) -0.009(2) 0.013(2)

loop_
_atom_type_symbol
_atom_type_description
_atom_type_scat_dispersion_real
_atom_type_scat_dispersion_imag
_atom_type_scat_source
C C 0.0033 0.0016 'International Tables Vol C Tables 4.2.6.8 and 6.1.1.4'
H H 0.0000 0.0000 'International Tables Vol C Tables 4.2.6.8 and 6.1.1.4'
O O 0.0106 0.0060 'International Tables Vol C Tables 4.2.6.8 and 6.1.1.4'
N N 0.0061 0.0033 'International Tables Vol C Tables 4.2.6.8 and 6.1.1.4'
Cu Cu 0.3201 1.2651 'International Tables Vol C Tables 4.2.6.8 and 6.1.1.4'

loop_
_geom_angle_atom_site_label_1
_geom_angle_atom_site_label_2
_geom_angle_atom_site_label_3
_geom_angle
_geom_angle_site_symmetry_1
_geom_angle_site_symmetry_3
N1 Cu1 N5 167.7(3) . .
N1 Cu1 N4 91.8(3) . 2_655
N5 Cu1 N4 94.0(2) . 2_655
N1 Cu1 N8 91.6(3) . 3_674
N5 Cu1 N8 90.2(2) . 3_674
N4 Cu1 N8 143.1(3) 2_655 3_674
N1 Cu1 O1 84.7(2) . .
N5 Cu1 O1 83.2(2) . .
N4 Cu1 O1 107.5(2) 2_655 .
N8 Cu1 O1 109.4(2) 3_674 .
N4 C1 N1 109.8(6) . .
N4 C1 C2 127.1(7) . .
N1 C1 C2 123.1(7) . .
C1 C2 C3 114.7(7) . .
C1 C2 H2B 108.6 . .
C3 C2 H2B 108.6 . .
C1 C2 H2A 108.6 . .
C3 C2 H2A 108.6 . .
H2B C2 H2A 107.6 . .
O1 C3 C2 109.7(6) . .
O1 C3 H3A 109.7 . .
C2 C3 H3A 109.7 . .
O1 C3 H3B 109.7 . .
C2 C3 H3B 109.7 . .
H3A C3 H3B 108.2 . .
O1 C4 C5 110.2(7) . .
O1 C4 H4B 109.6 . .
C5 C4 H4B 109.6 . .
O1 C4 H4A 109.6 . .
C5 C4 H4A 109.6 . .
H4B C4 H4A 108.1 . .
C6 C5 C4 114.4(7) . .
C6 C5 H5B 108.7 . .
C4 C5 H5B 108.7 . .
C6 C5 H5A 108.7 . .
C4 C5 H5A 108.7 . .
H5B C5 H5A 107.6 . .
N8 C6 N5 108.9(6) . .
N8 C6 C5 127.5(7) . .
N5 C6 C5 123.5(7) . .
C1 N1 N2 106.5(6) . .
C1 N1 Cu1 127.2(5) . .
N2 N1 Cu1 126.3(5) . .
N3 N2 N1 108.8(6) . .
N2 N3 N4 107.8(6) . .
C1 N4 N3 107.1(5) . .
C1 N4 Cu1 138.7(5) . 4_564
N3 N4 Cu1 114.0(5) . 4_564
N6 N5 C6 107.3(6) . .
N6 N5 Cu1 128.0(5) . .
C6 N5 Cu1 124.5(5) . .
N7 N6 N5 108.7(5) . .
N6 N7 N8 108.2(6) . .
C6 N8 N7 106.8(6) . .
C6 N8 Cu1 128.8(5) . 3_675
N7 N8 Cu1 124.2(5) . 3_675
C4 O1 C3 112.7(6) . .
C4 O1 Cu1 122.7(4) . .
C3 O1 Cu1 124.2(5) . .

loop_
_geom_bond_atom_site_label_1
_geom_bond_atom_site_label_2
_geom_bond_distance
_geom_bond_site_symmetry_2
Cu1 N1 1.927(6) .
Cu1 N5 1.971(6) .
Cu1 N4 1.980(5) 2_655
Cu1 N8 2.001(6) 3_674
Cu1 O1 2.348(5) .
C1 N4 1.320(9) .
C1 N1 1.342(9) .
C1 C2 1.490(11) .
C2 C3 1.504(12) .
C2 H2B 0.9700 .
C2 H2A 0.9700 .
C3 O1 1.438(9) .
C3 H3A 0.9700 .
C3 H3B 0.9700 .
C4 O1 1.436(10) .
C4 C5 1.492(12) .
C4 H4B 0.9700 .
C4 H4A 0.9700 .
C5 C6 1.473(10) .
C5 H5B 0.9700 .
C5 H5A 0.9700 .
C6 N8 1.301(10) .
C6 N5 1.332(10) .
N1 N2 1.355(9) .
N2 N3 1.322(9) .
N3 N4 1.368(9) .
N4 Cu1 1.980(5) 4_564
N5 N6 1.321(8) .
N6 N7 1.296(9) .
N7 N8 1.355(9) .
N8 Cu1 2.001(6) 3_675

loop_
_geom_torsion_atom_site_label_1
_geom_torsion_atom_site_label_2
_geom_torsion_atom_site_label_3
_geom_torsion_atom_site_label_4
_geom_torsion
_geom_torsion_site_symmetry_1
_geom_torsion_site_symmetry_4
N4 C1 C2 C3 120.3(8) . .
N1 C1 C2 C3 -61.6(11) . .
C1 C2 C3 O1 60.0(10) . .
O1 C4 C5 C6 61.5(10) . .
C4 C5 C6 N8 120.9(9) . .
C4 C5 C6 N5 -59.5(12) . .
N4 C1 N1 N2 0.1(9) . .
C2 C1 N1 N2 -178.3(8) . .
N4 C1 N1 Cu1 -179.3(5) . .
C2 C1 N1 Cu1 2.3(11) . .
N5 Cu1 N1 C1 40.8(15) . .
N4 Cu1 N1 C1 -77.2(6) 2_655 .
N8 Cu1 N1 C1 139.5(6) 3_674 .
O1 Cu1 N1 C1 30.2(6) . .
N5 Cu1 N1 N2 -138.5(10) . .
N4 Cu1 N1 N2 103.5(7) 2_655 .
N8 Cu1 N1 N2 -39.8(7) 3_674 .
O1 Cu1 N1 N2 -149.1(7) . .
C1 N1 N2 N3 0.7(9) . .
Cu1 N1 N2 N3 -179.9(5) . .
N1 N2 N3 N4 -1.2(9) . .
N1 C1 N4 N3 -0.9(8) . .
C2 C1 N4 N3 177.4(9) . .
N1 C1 N4 Cu1 172.6(6) . 4_564
C2 C1 N4 Cu1 -9.0(14) . 4_564
N2 N3 N4 C1 1.3(8) . .
N2 N3 N4 Cu1 -174.0(5) . 4_564
N8 C6 N5 N6 -1.1(9) . .
C5 C6 N5 N6 179.2(8) . .
N8 C6 N5 Cu1 173.6(5) . .
C5 C6 N5 Cu1 -6.1(11) . .
N1 Cu1 N5 N6 -158.5(10) . .
N4 Cu1 N5 N6 -40.7(6) 2_655 .
N8 Cu1 N5 N6 102.6(6) 3_674 .
O1 Cu1 N5 N6 -147.9(6) . .
N1 Cu1 N5 C6 27.9(15) . .
N4 Cu1 N5 C6 145.7(6) 2_655 .
N8 Cu1 N5 C6 -71.0(6) 3_674 .
O1 Cu1 N5 C6 38.5(6) . .
C6 N5 N6 N7 1.6(8) . .
Cu1 N5 N6 N7 -172.8(5) . .
N5 N6 N7 N8 -1.6(8) . .
N5 C6 N8 N7 0.2(8) . .
C5 C6 N8 N7 179.9(9) . .
N5 C6 N8 Cu1 -174.5(5) . 3_675
C5 C6 N8 Cu1 5.3(12) . 3_675
N6 N7 N8 C6 0.9(8) . .
N6 N7 N8 Cu1 175.8(5) . 3_675
C5 C4 O1 C3 160.7(7) . .
C5 C4 O1 Cu1 -12.4(9) . .
C2 C3 O1 C4 172.6(7) . .
C2 C3 O1 Cu1 -14.5(9) . .
N1 Cu1 O1 C4 148.4(6) . .
N5 Cu1 O1 C4 -29.4(6) . .
N4 Cu1 O1 C4 -121.4(6) 2_655 .
N8 Cu1 O1 C4 58.5(6) 3_674 .
N1 Cu1 O1 C3 -23.9(6) . .
N5 Cu1 O1 C3 158.4(6) . .
N4 Cu1 O1 C3 66.3(6) 2_655 .
N8 Cu1 O1 C3 -113.8(6) 3_674 .
